data_8107229
loop_
_publ_author_name
'Yang, Xiuyan'
'Luo, Yingchun'

_publ_section_title
;
 Crystal structure of catena-poly[(\m 2-4,4&#x2032;-bipyridine-\k2
 N:N&#x2032;)-bis(4-bromobenzoato-\k1 O)zinc(II)], C24H16Br2N2O4Zn
;
_journal_issue 5
_journal_name_full 'Zeitschrift f\"ur Kristallographie - New Crystal Structures'
_journal_page_first 833
_journal_page_last 835
_journal_paper_doi 10.1515/ncrs-2022-0122
_journal_volume 237
_journal_year 2022
_chemical_formula_moiety 'C24 H16 Br2 N2 O4 Zn'
_chemical_formula_sum 'C24 H16 Br2 N2 O4 Zn'
_chemical_formula_weight 621.58
_space_group_crystal_system monoclinic
_space_group_IT_number 15
_space_group_name_Hall '-I 2ya'
_space_group_name_H-M_alt 'I 1 2/a 1'
_atom_sites_solution_hydrogens geom
_audit_creation_method SHELXL-2018/3
_cell_angle_alpha 90
_cell_angle_beta 92.426(3)
_cell_angle_gamma 90
_cell_formula_units_Z 8
_cell_length_a 7.4191(9)
_cell_length_b 24.458(3)
_cell_length_c 25.810(3)
_cell_measurement_reflns_used 2629
_cell_measurement_temperature 296(2)
_cell_measurement_theta_max 22.03
_cell_measurement_theta_min 2.30
_cell_volume 4679.2(10)
_computing_cell_refinement 'APEX2-2008 [1]'
_computing_data_collection 'APEX2-2008 [1]'
_computing_data_reduction 'SAINT- 2008 [1]'
_computing_molecular_graphics 'SHELXTL [2]'
_computing_publication_material 'SHELXTL [2]'
_computing_structure_refinement 'SHELXL-2018/3 [2]'
_computing_structure_solution 'Bruker SHELXTL [2]'
_diffrn_ambient_temperature 296(2)
_diffrn_measured_fraction_theta_full 1.000
_diffrn_measured_fraction_theta_max 1.000
_diffrn_measurement_device_type 'Bruker APEX-II CCD'
_diffrn_measurement_method '\f and \w scans'
_diffrn_radiation_type MoK\a
_diffrn_radiation_wavelength 0.71073
_diffrn_reflns_av_R_equivalents 0.0399
_diffrn_reflns_av_unetI/netI 0.0518
_diffrn_reflns_Laue_measured_fraction_full 1.000
_diffrn_reflns_Laue_measured_fraction_max 1.000
_diffrn_reflns_limit_h_max 8
_diffrn_reflns_limit_h_min -8
_diffrn_reflns_limit_k_max 29
_diffrn_reflns_limit_k_min -22
_diffrn_reflns_limit_l_max 28
_diffrn_reflns_limit_l_min -30
_diffrn_reflns_number 11890
_diffrn_reflns_point_group_measured_fraction_full 1.000
_diffrn_reflns_point_group_measured_fraction_max 1.000
_diffrn_reflns_theta_full 24.997
_diffrn_reflns_theta_max 24.997
_diffrn_reflns_theta_min 1.147
_diffrn_source 'fine-focus sealed tube'
_exptl_absorpt_coefficient_mu 4.499
_exptl_absorpt_correction_T_max 0.552
_exptl_absorpt_correction_T_min 0.498
_exptl_absorpt_correction_type multi-scan
_exptl_absorpt_process_details 'SADABS; Bruker, 2008 [1]'
_exptl_crystal_colour colourless
_exptl_crystal_density_diffrn 1.765
_exptl_crystal_density_method 'not measured'
_exptl_crystal_description block
_exptl_crystal_F_000 2448
_exptl_crystal_size_max 0.180
_exptl_crystal_size_mid 0.160
_exptl_crystal_size_min 0.150
_refine_diff_density_max 1.158
_refine_diff_density_min -0.776
_refine_diff_density_rms 0.103
_refine_ls_extinction_coef .
_refine_ls_extinction_method none
_refine_ls_goodness_of_fit_ref 1.080
_refine_ls_hydrogen_treatment constr
_refine_ls_matrix_type full
_refine_ls_number_parameters 298
_refine_ls_number_reflns 4132
_refine_ls_number_restraints 0
_refine_ls_restrained_S_all 1.080
_refine_ls_R_factor_all 0.0899
_refine_ls_R_factor_gt 0.0514
_refine_ls_shift/su_max 0.000
_refine_ls_shift/su_mean 0.000
_refine_ls_structure_factor_coef Fsqd
_refine_ls_weighting_details 'w=1/[\s^2^(Fo^2^)+(0.1000P)^2^+0.0806P] where P=(Fo^2^+2Fc^2^)/3'
_refine_ls_weighting_scheme calc
_refine_ls_wR_factor_gt 0.1443
_refine_ls_wR_factor_ref 0.1710
_reflns_Friedel_coverage 0.000
_reflns_Friedel_fraction_full .
_reflns_Friedel_fraction_max .
_reflns_number_gt 2752
_reflns_number_total 4132
_reflns_threshold_expression 'I > 2\s(I)'
_cod_data_source_file suppl_j_ncrs-2022-0122_suppl.cif
_cod_data_source_block 1
_cod_original_sg_symbol_H-M 'I 2/a'
_cod_database_code 8107229
_shelx_shelxl_version_number 2018/3
_shelx_space_group_comment
; 
The symmetry employed for this shelxl refinement is uniquely defined 
by the following loop, which should always be used as a source of 
symmetry information in preference to the above space-group names. 
They are only intended as comments. 
;
_shelx_estimated_absorpt_t_min 0.498
_shelx_estimated_absorpt_t_max 0.552

loop_
_space_group_symop_operation_xyz
'x, y, z'
'-x+1/2, y, -z'
'x+1/2, y+1/2, z+1/2'
'-x+1, y+1/2, -z+1/2'
'-x, -y, -z'
'x-1/2, -y, z'
'-x+1/2, -y+1/2, -z+1/2'
'x, -y+1/2, z+1/2'

loop_
_atom_site_label
_atom_site_type_symbol
_atom_site_fract_x
_atom_site_fract_y
_atom_site_fract_z
_atom_site_U_iso_or_equiv
_atom_site_adp_type
_atom_site_occupancy
_atom_site_site_symmetry_order
_atom_site_calc_flag
_atom_site_refinement_flags_posn
_atom_site_refinement_flags_adp
_atom_site_refinement_flags_occupancy
_atom_site_disorder_assembly
_atom_site_disorder_group
Br1 Br -0.65849(14) 0.45154(4) 0.66781(3) 0.0930(4) Uani 1 1 d . . . . .
Br2 Br -0.06264(13) 0.05801(4) 1.07217(4) 0.0862(3) Uani 1 1 d . . . . .
C1 C 0.3135(7) 0.4451(2) 0.9045(2) 0.0358(13) Uani 1 1 d . . . . .
H1 H 0.252135 0.453118 0.873212 0.043 Uiso 1 1 calc R U . . .
C2 C 0.3793(7) 0.4882(2) 0.93497(19) 0.0314(12) Uani 1 1 d . . . . .
H2 H 0.364100 0.524058 0.923595 0.038 Uiso 1 1 calc R U . . .
C3 C 0.4680(6) 0.4776(2) 0.98250(19) 0.0272(11) Uani 1 1 d . . . . .
C4 C 0.4908(7) 0.4229(2) 0.9960(2) 0.0375(13) Uani 1 1 d . . . . .
H4 H 0.551670 0.413641 1.026999 0.045 Uiso 1 1 calc R U . . .
C5 C 0.4243(8) 0.3827(2) 0.9640(2) 0.0397(14) Uani 1 1 d . . . . .
H5 H 0.441381 0.346501 0.974098 0.048 Uiso 1 1 calc R U . . .
C6 C 0.5737(9) 0.2843(3) 0.8502(2) 0.0542(17) Uani 1 1 d . . . . .
H6 H 0.595445 0.285745 0.885947 0.065 Uiso 1 1 calc R U . . .
C7 C 0.7069(9) 0.2627(3) 0.8204(2) 0.0491(16) Uani 1 1 d . . . . .
H7 H 0.813937 0.249841 0.835930 0.059 Uiso 1 1 calc R U . . .
C8 C 0.6788(8) 0.2605(2) 0.7667(2) 0.0370(14) Uani 1 1 d . . . . .
C9 C 0.5167(8) 0.2812(3) 0.7468(2) 0.0494(16) Uani 1 1 d . . . . .
H9 H 0.492385 0.282006 0.711158 0.059 Uiso 1 1 calc R U . . .
C10 C 0.3914(8) 0.3008(3) 0.7803(3) 0.0529(17) Uani 1 1 d . . . . .
H10 H 0.281561 0.313178 0.766047 0.063 Uiso 1 1 calc R U . . .
C11 C -0.0794(8) 0.3867(2) 0.8340(2) 0.0438(15) Uani 1 1 d . . . . .
C12 C -0.2108(8) 0.4055(2) 0.7929(2) 0.0402(14) Uani 1 1 d . . . . .
C13 C -0.1870(9) 0.3957(3) 0.7405(2) 0.0511(16) Uani 1 1 d . . . . .
H13 H -0.081027 0.379184 0.730458 0.061 Uiso 1 1 calc R U . . .
C14 C -0.3169(10) 0.4099(3) 0.7030(3) 0.0596(19) Uani 1 1 d . . . . .
H14 H -0.298974 0.402650 0.668205 0.072 Uiso 1 1 calc R U . . .
C15 C -0.4734(10) 0.4350(3) 0.7175(3) 0.0578(18) Uani 1 1 d . . . . .
C16 C -0.4995(10) 0.4472(3) 0.7694(3) 0.0591(19) Uani 1 1 d . . . . .
H16 H -0.603679 0.464874 0.779207 0.071 Uiso 1 1 calc R U . . .
C17 C -0.3674(8) 0.4324(3) 0.8060(2) 0.0486(16) Uani 1 1 d . . . . .
H17 H -0.383750 0.440747 0.840604 0.058 Uiso 1 1 calc R U . . .
C18 C 0.0985(10) 0.2440(4) 0.9194(3) 0.066(2) Uani 1 1 d . . . . .
C19 C 0.0427(8) 0.2004(3) 0.9586(2) 0.0483(16) Uani 1 1 d . . . . .
C20 C 0.0497(10) 0.1480(3) 0.9417(3) 0.066(2) Uani 1 1 d . . . . .
H20 H 0.075012 0.140893 0.907401 0.079 Uiso 1 1 calc R U . . .
C21 C 0.0191(10) 0.1046(3) 0.9755(3) 0.0623(19) Uani 1 1 d . . . . .
H21 H 0.028166 0.068582 0.964477 0.075 Uiso 1 1 calc R U . . .
C22 C -0.0248(9) 0.1165(3) 1.0255(3) 0.0556(18) Uani 1 1 d . . . . .
C23 C -0.0390(10) 0.1698(3) 1.0424(3) 0.061(2) Uani 1 1 d . . . . .
H23 H -0.072667 0.177433 1.075961 0.073 Uiso 1 1 calc R U . . .
C24 C -0.0026(10) 0.2111(3) 1.0089(3) 0.064(2) Uani 1 1 d . . . . .
H24 H -0.008435 0.247175 1.020185 0.076 Uiso 1 1 calc R U . . .
N1 N 0.3343(6) 0.39270(18) 0.91798(16) 0.0347(11) Uani 1 1 d . . . . .
N2 N 0.4173(6) 0.30300(19) 0.83117(18) 0.0389(11) Uani 1 1 d . . . . .
O1 O 0.0591(6) 0.36148(18) 0.81889(16) 0.0540(12) Uani 1 1 d . . . . .
O2 O -0.1100(6) 0.3944(2) 0.87963(17) 0.0686(15) Uani 1 1 d . . . . .
O3 O 0.1359(9) 0.2886(2) 0.9383(2) 0.0899(18) Uani 1 1 d . . . . .
O4 O 0.1074(8) 0.2340(3) 0.8745(2) 0.096(2) Uani 1 1 d . . . . .
Zn1 Zn 0.20946(9) 0.33098(3) 0.87544(3) 0.0397(2) Uani 1 1 d . . . . .

loop_
_atom_site_aniso_label
_atom_site_aniso_U_11
_atom_site_aniso_U_22
_atom_site_aniso_U_33
_atom_site_aniso_U_23
_atom_site_aniso_U_13
_atom_site_aniso_U_12
Br1 0.1116(8) 0.0957(7) 0.0701(6) 0.0058(5) -0.0148(5) 0.0469(6)
Br2 0.0945(7) 0.0697(6) 0.0947(7) 0.0317(5) 0.0064(5) -0.0021(5)
C1 0.030(3) 0.048(4) 0.030(3) 0.002(3) 0.006(2) -0.005(3)
C2 0.031(3) 0.029(3) 0.034(3) 0.002(2) 0.006(2) -0.001(2)
C3 0.021(3) 0.031(3) 0.030(3) 0.004(2) 0.009(2) 0.000(2)
C4 0.037(3) 0.044(4) 0.032(3) -0.002(3) -0.003(2) 0.007(3)
C5 0.045(4) 0.035(3) 0.039(3) 0.001(3) 0.009(3) 0.009(3)
C6 0.056(4) 0.068(5) 0.040(3) 0.000(3) 0.015(3) 0.014(4)
C7 0.043(4) 0.063(4) 0.042(3) 0.006(3) 0.011(3) 0.013(3)
C8 0.035(3) 0.029(3) 0.049(3) -0.011(3) 0.013(3) -0.004(2)
C9 0.042(4) 0.068(4) 0.039(3) -0.020(3) 0.001(3) 0.009(3)
C10 0.030(3) 0.070(5) 0.059(4) -0.024(4) 0.004(3) 0.005(3)
C11 0.038(4) 0.042(4) 0.051(4) -0.015(3) 0.001(3) -0.003(3)
C12 0.040(3) 0.031(3) 0.050(4) -0.009(3) 0.016(3) -0.006(3)
C13 0.051(4) 0.048(4) 0.056(4) 0.001(3) 0.018(3) 0.011(3)
C14 0.076(5) 0.060(4) 0.044(4) 0.005(3) 0.019(4) 0.024(4)
C15 0.071(5) 0.041(4) 0.062(4) 0.006(3) 0.005(4) 0.009(3)
C16 0.057(4) 0.060(4) 0.062(5) -0.006(4) 0.016(4) 0.016(4)
C17 0.046(4) 0.056(4) 0.045(4) -0.003(3) 0.007(3) 0.003(3)
C18 0.061(5) 0.069(5) 0.065(5) -0.003(4) -0.017(4) -0.005(4)
C19 0.043(4) 0.059(5) 0.042(4) 0.006(3) 0.000(3) -0.021(3)
C20 0.066(5) 0.082(6) 0.050(4) 0.001(4) 0.003(4) -0.001(4)
C21 0.069(5) 0.054(4) 0.065(5) -0.011(4) 0.004(4) 0.009(4)
C22 0.048(4) 0.060(5) 0.059(4) 0.012(4) 0.006(3) -0.002(3)
C23 0.077(5) 0.062(5) 0.045(4) -0.003(4) 0.012(4) -0.019(4)
C24 0.086(6) 0.049(4) 0.055(4) -0.002(4) -0.007(4) -0.019(4)
N1 0.037(3) 0.037(3) 0.031(2) -0.004(2) 0.013(2) -0.002(2)
N2 0.036(3) 0.037(3) 0.044(3) -0.010(2) 0.011(2) 0.000(2)
O1 0.052(3) 0.060(3) 0.051(3) -0.006(2) 0.010(2) 0.013(2)
O2 0.059(3) 0.093(4) 0.053(3) -0.033(3) -0.006(2) 0.013(3)
O3 0.128(5) 0.069(4) 0.072(4) 0.009(3) 0.000(3) -0.018(4)
O4 0.095(5) 0.136(6) 0.058(4) 0.036(4) 0.012(3) -0.002(4)
Zn1 0.0394(4) 0.0395(4) 0.0410(4) -0.0098(3) 0.0115(3) -0.0007(3)

loop_
_atom_type_symbol
_atom_type_description
_atom_type_scat_dispersion_real
_atom_type_scat_dispersion_imag
_atom_type_scat_source
C C 0.0033 0.0016 'International Tables Vol C Tables 4.2.6.8 and 6.1.1.4'
H H 0.0000 0.0000 'International Tables Vol C Tables 4.2.6.8 and 6.1.1.4'
Br Br -0.2901 2.4595 'International Tables Vol C Tables 4.2.6.8 and 6.1.1.4'
N N 0.0061 0.0033 'International Tables Vol C Tables 4.2.6.8 and 6.1.1.4'
O O 0.0106 0.0060 'International Tables Vol C Tables 4.2.6.8 and 6.1.1.4'
Zn Zn 0.2839 1.4301 'International Tables Vol C Tables 4.2.6.8 and 6.1.1.4'

loop_
_geom_angle_atom_site_label_1
_geom_angle_atom_site_label_2
_geom_angle_atom_site_label_3
_geom_angle
_geom_angle_site_symmetry_1
_geom_angle_site_symmetry_3
N1 C1 C2 123.0(5) . .
N1 C1 H1 118.5 . .
C2 C1 H1 118.5 . .
C3 C2 C1 119.9(5) . .
C3 C2 H2 120.0 . .
C1 C2 H2 120.0 . .
C2 C3 C4 116.6(5) . .
C2 C3 C3 121.7(6) . 5_667
C4 C3 C3 121.7(6) . 5_667
C5 C4 C3 120.3(5) . .
C5 C4 H4 119.8 . .
C3 C4 H4 119.8 . .
N1 C5 C4 123.5(5) . .
N1 C5 H5 118.3 . .
C4 C5 H5 118.3 . .
N2 C6 C7 124.1(6) . .
N2 C6 H6 117.9 . .
C7 C6 H6 117.9 . .
C6 C7 C8 119.3(6) . .
C6 C7 H7 120.4 . .
C8 C7 H7 120.4 . .
C9 C8 C7 116.5(5) . .
C9 C8 C8 122.6(7) . 7_656
C7 C8 C8 120.8(7) . 7_656
C10 C9 C8 119.5(6) . .
C10 C9 H9 120.3 . .
C8 C9 H9 120.3 . .
N2 C10 C9 124.2(6) . .
N2 C10 H10 117.9 . .
C9 C10 H10 117.9 . .
O2 C11 O1 123.7(6) . .
O2 C11 C12 119.9(5) . .
O1 C11 C12 116.4(5) . .
C17 C12 C13 117.3(6) . .
C17 C12 C11 120.3(5) . .
C13 C12 C11 122.4(5) . .
C14 C13 C12 121.6(6) . .
C14 C13 H13 119.2 . .
C12 C13 H13 119.2 . .
C15 C14 C13 119.5(6) . .
C15 C14 H14 120.2 . .
C13 C14 H14 120.2 . .
C14 C15 C16 120.6(7) . .
C14 C15 Br1 120.6(5) . .
C16 C15 Br1 118.8(5) . .
C17 C16 C15 118.5(6) . .
C17 C16 H16 120.7 . .
C15 C16 H16 120.7 . .
C16 C17 C12 122.4(6) . .
C16 C17 H17 118.8 . .
C12 C17 H17 118.8 . .
O4 C18 O3 123.4(9) . .
O4 C18 C19 121.8(8) . .
O3 C18 C19 114.8(7) . .
C20 C19 C24 119.7(6) . .
C20 C19 C18 115.4(6) . .
C24 C19 C18 124.8(7) . .
C19 C20 C21 120.5(7) . .
C19 C20 H20 119.7 . .
C21 C20 H20 119.7 . .
C22 C21 C20 118.4(7) . .
C22 C21 H21 120.8 . .
C20 C21 H21 120.8 . .
C21 C22 C23 121.4(7) . .
C21 C22 Br2 118.8(6) . .
C23 C22 Br2 119.8(5) . .
C24 C23 C22 118.6(6) . .
C24 C23 H23 120.7 . .
C22 C23 H23 120.7 . .
C23 C24 C19 121.2(7) . .
C23 C24 H24 119.4 . .
C19 C24 H24 119.4 . .
C1 N1 C5 116.7(5) . .
C1 N1 Zn1 121.2(4) . .
C5 N1 Zn1 121.7(4) . .
C10 N2 C6 116.4(5) . .
C10 N2 Zn1 118.8(4) . .
C6 N2 Zn1 124.8(4) . .
C11 O1 Zn1 113.5(4) . .
C18 O3 Zn1 101.7(5) . .
O1 Zn1 O3 129.3(2) . .
O1 Zn1 N1 110.40(19) . .
O3 Zn1 N1 94.5(2) . .
O1 Zn1 N2 97.42(18) . .
O3 Zn1 N2 120.4(2) . .
N1 Zn1 N2 101.95(18) . .

loop_
_geom_bond_atom_site_label_1
_geom_bond_atom_site_label_2
_geom_bond_distance
_geom_bond_site_symmetry_2
Br1 C15 1.882(7) .
Br2 C22 1.899(7) .
C1 N1 1.335(7) .
C1 C2 1.393(7) .
C1 H1 0.9300 .
C2 C3 1.392(7) .
C2 H2 0.9300 .
C3 C4 1.392(7) .
C3 C3 1.485(10) 5_667
C4 C5 1.363(8) .
C4 H4 0.9300 .
C5 N1 1.359(7) .
C5 H5 0.9300 .
C6 N2 1.322(8) .
C6 C7 1.384(8) .
C6 H6 0.9300 .
C7 C8 1.392(8) .
C7 H7 0.9300 .
C8 C9 1.385(8) .
C8 C8 1.484(10) 7_656
C9 C10 1.381(8) .
C9 H9 0.9300 .
C10 N2 1.321(8) .
C10 H10 0.9300 .
C11 O2 1.222(7) .
C11 O1 1.274(7) .
C11 C12 1.483(9) .
C12 C17 1.389(8) .
C12 C13 1.393(8) .
C13 C14 1.381(9) .
C13 H13 0.9300 .
C14 C15 1.378(9) .
C14 H14 0.9300 .
C15 C16 1.395(9) .
C16 C17 1.379(9) .
C16 H16 0.9300 .
C17 H17 0.9300 .
C18 O4 1.190(9) .
C18 O3 1.222(9) .
C18 C19 1.538(10) .
C19 C20 1.355(10) .
C19 C24 1.380(9) .
C20 C21 1.399(10) .
C20 H20 0.9300 .
C21 C22 1.375(9) .
C21 H21 0.9300 .
C22 C23 1.380(10) .
C23 C24 1.364(9) .
C23 H23 0.9300 .
C24 H24 0.9300 .
N1 Zn1 2.063(5) .
N2 Zn1 2.074(4) .
O1 Zn1 1.948(4) .
O3 Zn1 2.019(5) .

loop_
_geom_hbond_atom_site_label_D
_geom_hbond_atom_site_label_H
_geom_hbond_atom_site_label_A
_geom_hbond_distance_DH
_geom_hbond_distance_HA
_geom_hbond_distance_DA
_geom_hbond_angle_DHA
_geom_hbond_site_symmetry_A
_geom_hbond_publ_flag
C10 H10 O1 0.93 2.48 3.079(7) 122.0 . yes
C9 H9 O4 0.93 2.33 3.246(8) 166.8 7_556 yes
C7 H7 O4 0.93 2.39 3.305(9) 169.3 1_655 yes
C4 H4 O2 0.93 2.48 3.366(7) 160.5 2_557 yes
C2 H2 O2 0.93 2.31 3.210(7) 163.5 6_665 yes
C10 H10 O1 0.93 2.48 3.079(7) 122.0 . yes
C9 H9 O4 0.93 2.33 3.246(8) 166.8 7_556 yes
C7 H7 O4 0.93 2.39 3.305(9) 169.3 1_655 yes
C4 H4 O2 0.93 2.48 3.366(7) 160.5 2_557 yes
C2 H2 O2 0.93 2.31 3.210(7) 163.5 6_665 yes

loop_
_geom_torsion_atom_site_label_1
_geom_torsion_atom_site_label_2
_geom_torsion_atom_site_label_3
_geom_torsion_atom_site_label_4
_geom_torsion
_geom_torsion_site_symmetry_1
_geom_torsion_site_symmetry_2
_geom_torsion_site_symmetry_3
_geom_torsion_site_symmetry_4
N1 C1 C2 C3 -1.5(8) . . . .
C1 C2 C3 C4 2.1(7) . . . .
C1 C2 C3 C3 -176.8(5) . . . 5_667
C2 C3 C4 C5 -1.5(8) . . . .
C3 C3 C4 C5 177.4(6) 5_667 . . .
C3 C4 C5 N1 0.2(9) . . . .
N2 C6 C7 C8 0.6(11) . . . .
C6 C7 C8 C9 0.9(9) . . . .
C6 C7 C8 C8 177.7(7) . . . 7_656
C7 C8 C9 C10 -2.3(9) . . . .
C8 C8 C9 C10 -179.1(7) 7_656 . . .
C8 C9 C10 N2 2.5(11) . . . .
O2 C11 C12 C17 0.9(9) . . . .
O1 C11 C12 C17 178.8(6) . . . .
O2 C11 C12 C13 -177.1(6) . . . .
O1 C11 C12 C13 0.8(9) . . . .
C17 C12 C13 C14 -2.8(9) . . . .
C11 C12 C13 C14 175.2(6) . . . .
C12 C13 C14 C15 0.8(11) . . . .
C13 C14 C15 C16 1.5(11) . . . .
C13 C14 C15 Br1 -176.7(5) . . . .
C14 C15 C16 C17 -1.5(10) . . . .
Br1 C15 C16 C17 176.7(5) . . . .
C15 C16 C17 C12 -0.6(10) . . . .
C13 C12 C17 C16 2.7(10) . . . .
C11 C12 C17 C16 -175.3(6) . . . .
O4 C18 C19 C20 16.2(10) . . . .
O3 C18 C19 C20 -162.3(7) . . . .
O4 C18 C19 C24 -167.4(8) . . . .
O3 C18 C19 C24 14.0(11) . . . .
C24 C19 C20 C21 -2.8(11) . . . .
C18 C19 C20 C21 173.7(6) . . . .
C19 C20 C21 C22 2.4(11) . . . .
C20 C21 C22 C23 0.1(11) . . . .
C20 C21 C22 Br2 -178.9(5) . . . .
C21 C22 C23 C24 -2.2(11) . . . .
Br2 C22 C23 C24 176.8(6) . . . .
C22 C23 C24 C19 1.8(11) . . . .
C20 C19 C24 C23 0.7(11) . . . .
C18 C19 C24 C23 -175.5(7) . . . .
C2 C1 N1 C5 0.2(8) . . . .
C2 C1 N1 Zn1 173.0(4) . . . .
C4 C5 N1 C1 0.5(8) . . . .
C4 C5 N1 Zn1 -172.3(4) . . . .
C9 C10 N2 C6 -1.0(10) . . . .
C9 C10 N2 Zn1 -177.7(5) . . . .
C7 C6 N2 C10 -0.6(10) . . . .
C7 C6 N2 Zn1 175.9(5) . . . .
O2 C11 O1 Zn1 4.5(8) . . . .
C12 C11 O1 Zn1 -173.2(4) . . . .
O4 C18 O3 Zn1 -0.8(10) . . . .
C19 C18 O3 Zn1 177.8(5) . . . .
